data_1520616
loop_
_publ_author_name
'Mo, Lei'
'Wu, Lin-Lin'
'Wang, Shaozhong'
'Yao, Zhu-Jun'

_publ_section_title
;
 Efficient Synthesis of Octahydrophenanthrene Derivatives with Mild
 Cascade Reactions of Isochromenylium Tetrafluoroborates and Bifunctional
 Styrenes.
;
_journal_issue 13
_journal_name_full 'Organic letters'
_journal_page_first 3314
_journal_page_last 3317
_journal_paper_doi 10.1021/acs.orglett.5b01532
_journal_volume 17
_journal_year 2015
_chemical_formula_sum 'C37 H31 N O5'
_chemical_formula_weight 569.63
_chemical_name_systematic
;
 ?
;
_space_group_IT_number 14
_symmetry_cell_setting monoclinic
_symmetry_space_group_name_Hall '-P 2yn'
_symmetry_space_group_name_H-M 'P 1 21/n 1'
_atom_sites_solution_hydrogens geom
_atom_sites_solution_primary direct
_atom_sites_solution_secondary difmap
_audit_creation_method SHELXL-97
_cell_angle_alpha 90.000(5)
_cell_angle_beta 96.564(5)
_cell_angle_gamma 90.000(5)
_cell_formula_units_Z 4
_cell_length_a 11.364(5)
_cell_length_b 10.930(5)
_cell_length_c 24.447(5)
_cell_measurement_temperature 293(2)
_cell_volume 3017(2)
_computing_cell_refinement 'Bruker SMART'
_computing_data_collection 'Bruker SMART'
_computing_data_reduction 'Bruker SAINT'
_computing_molecular_graphics 'Bruker SHELXTL'
_computing_publication_material 'Bruker SHELXTL'
_computing_structure_refinement 'Bruker SHELXTL'
_computing_structure_solution 'Bruker SHELXTL'
_diffrn_ambient_temperature 293(2)
_diffrn_measured_fraction_theta_full 1.000
_diffrn_measured_fraction_theta_max 1.000
_diffrn_measurement_device_type 'CCD area detector'
_diffrn_measurement_method 'phi and omega scans'
_diffrn_radiation_monochromator graphite
_diffrn_radiation_source 'fine-focus sealed tube'
_diffrn_radiation_type MoK\a
_diffrn_radiation_wavelength 0.71069
_diffrn_reflns_av_R_equivalents 0.0286
_diffrn_reflns_av_sigmaI/netI 0.0320
_diffrn_reflns_limit_h_max 13
_diffrn_reflns_limit_h_min -13
_diffrn_reflns_limit_k_max 12
_diffrn_reflns_limit_k_min -5
_diffrn_reflns_limit_l_max 28
_diffrn_reflns_limit_l_min -29
_diffrn_reflns_number 15583
_diffrn_reflns_theta_full 25.00
_diffrn_reflns_theta_max 25.00
_diffrn_reflns_theta_min 1.68
_exptl_absorpt_coefficient_mu 0.083
_exptl_absorpt_correction_T_max 0.9959
_exptl_absorpt_correction_T_min 0.9938
_exptl_absorpt_correction_type multi-scan
_exptl_absorpt_process_details sadabs
_exptl_crystal_colour colourless
_exptl_crystal_density_diffrn 1.254
_exptl_crystal_density_method 'not measured'
_exptl_crystal_description block
_exptl_crystal_F_000 1200
_exptl_crystal_size_max 0.30
_exptl_crystal_size_mid 0.20
_exptl_crystal_size_min 0.20
_refine_diff_density_max 0.133
_refine_diff_density_min -0.166
_refine_diff_density_rms 0.031
_refine_ls_extinction_method none
_refine_ls_goodness_of_fit_ref 0.928
_refine_ls_hydrogen_treatment constr
_refine_ls_matrix_type full
_refine_ls_number_parameters 390
_refine_ls_number_reflns 5306
_refine_ls_number_restraints 0
_refine_ls_restrained_S_all 0.928
_refine_ls_R_factor_all 0.0763
_refine_ls_R_factor_gt 0.0453
_refine_ls_shift/su_max 0.031
_refine_ls_shift/su_mean 0.004
_refine_ls_structure_factor_coef Fsqd
_refine_ls_weighting_details 'calc w=1/[\s^2^(Fo^2^)+(0.1000P)^2^+0.3961P] where P=(Fo^2^+2Fc^2^)/3'
_refine_ls_weighting_scheme calc
_refine_ls_wR_factor_gt 0.1321
_refine_ls_wR_factor_ref 0.1617
_reflns_number_gt 3491
_reflns_number_total 5306
_reflns_threshold_expression >2sigma(I)
_cod_data_source_file ol5b01532_si_002.cif
_cod_data_source_block 20140924ml_0m
_cod_depositor_comments
;
The following automatic conversions were performed:

'_symmetry_cell_setting' value 'Monoclinic' changed to 'monoclinic'
according to
/usr/data/users/saulius/crontab/automatic-downloads/rss-feeds/ACS/lib/dictionaries/cif_core.dic
dictionary named 'cif_core.dic' version 2.4.2 from 2011-04-26.

Automatic conversion script
Id: cif_fix_values 3271 2015-04-21 07:52:19Z andrius 

 Adding full bibliography for 1520616.cif.
;
_cod_original_sg_symbol_H-M 'P2(1)/n  '
_cod_database_code 1520616

loop_
_symmetry_equiv_pos_as_xyz
'x, y, z'
'-x+1/2, y+1/2, -z+1/2'
'-x, -y, -z'
'x-1/2, -y-1/2, z-1/2'

loop_
_atom_site_label
_atom_site_type_symbol
_atom_site_fract_x
_atom_site_fract_y
_atom_site_fract_z
_atom_site_U_iso_or_equiv
_atom_site_adp_type
_atom_site_occupancy
_atom_site_symmetry_multiplicity
_atom_site_calc_flag
_atom_site_refinement_flags
C1 C 0.3094(3) 0.6342(3) 0.22420(12) 0.0948(9) Uani 1 1 d .
C2 C 0.3851(2) 0.5632(2) 0.19265(10) 0.0703(7) Uani 1 1 d .
C3 C 0.4265(3) 0.6144(2) 0.14749(13) 0.0890(9) Uani 1 1 d .
H3 H 0.4044 0.6935 0.1367 0.107 Uiso 1 1 calc R
C4 C 0.5011(2) 0.5482(2) 0.11801(11) 0.0789(8) Uani 1 1 d .
H4 H 0.5299 0.5836 0.0876 0.095 Uiso 1 1 calc R
C5 C 0.53369(19) 0.43004(18) 0.13304(8) 0.0514(5) Uani 1 1 d .
C6 C 0.4870(2) 0.3788(2) 0.17738(9) 0.0660(6) Uani 1 1 d .
H6 H 0.5050 0.2981 0.1871 0.079 Uiso 1 1 calc R
C7 C 0.4141(2) 0.4456(2) 0.20757(10) 0.0770(8) Uani 1 1 d .
H7 H 0.3849 0.4107 0.2380 0.092 Uiso 1 1 calc R
C8 C 0.62303(19) 0.36725(19) 0.10238(8) 0.0535(5) Uani 1 1 d .
C9 C 0.63388(18) 0.22802(17) 0.10146(7) 0.0479(5) Uani 1 1 d .
H9 H 0.5700 0.1938 0.1205 0.057 Uiso 1 1 calc R
C10 C 0.75401(19) 0.19162(18) 0.13466(7) 0.0502(5) Uani 1 1 d .
H10 H 0.8094 0.2594 0.1316 0.060 Uiso 1 1 calc R
C11 C 0.80837(19) 0.07652(19) 0.11086(7) 0.0516(5) Uani 1 1 d .
H11 H 0.7529 0.0087 0.1135 0.062 Uiso 1 1 calc R
C12 C 0.82252(18) 0.09518(18) 0.04975(8) 0.0490(5) Uani 1 1 d .
H12 H 0.8501 0.0175 0.0358 0.059 Uiso 1 1 calc R
C13 C 0.70438(18) 0.12311(18) 0.01781(7) 0.0467(5) Uani 1 1 d .
C14 C 0.61615(18) 0.18375(17) 0.04179(7) 0.0458(5) Uani 1 1 d .
C15 C 0.7396(2) 0.1765(2) 0.19531(8) 0.0559(6) Uani 1 1 d .
C16 C 0.6664(3) 0.0875(2) 0.21273(9) 0.0730(7) Uani 1 1 d .
H16 H 0.6263 0.0352 0.1870 0.088 Uiso 1 1 calc R
C17 C 0.6518(3) 0.0747(3) 0.26769(11) 0.0963(10) Uani 1 1 d .
H17 H 0.6013 0.0148 0.2786 0.116 Uiso 1 1 calc R
C18 C 0.7111(4) 0.1496(4) 0.30593(11) 0.1122(12) Uani 1 1 d .
H18 H 0.7010 0.1409 0.3430 0.135 Uiso 1 1 calc R
C19 C 0.7847(4) 0.2367(4) 0.29005(12) 0.1160(12) Uani 1 1 d .
H19 H 0.8258 0.2873 0.3162 0.139 Uiso 1 1 calc R
C20 C 0.7990(3) 0.2506(3) 0.23456(10) 0.0874(8) Uani 1 1 d .
H20 H 0.8495 0.3109 0.2240 0.105 Uiso 1 1 calc R
C21 C 0.9266(2) 0.0396(2) 0.14226(9) 0.0649(6) Uani 1 1 d .
H21A H 0.9489 -0.0404 0.1297 0.078 Uiso 1 1 calc R
H21B H 0.9175 0.0331 0.1811 0.078 Uiso 1 1 calc R
C22 C 1.0258(2) 0.1310(3) 0.13473(9) 0.0769(7) Uani 1 1 d .
H22A H 1.0119 0.2055 0.1545 0.092 Uiso 1 1 calc R
H22B H 1.1006 0.0969 0.1509 0.092 Uiso 1 1 calc R
C23 C 1.0350(2) 0.1619(2) 0.07569(9) 0.0618(6) Uani 1 1 d .
C24 C 0.91799(19) 0.1933(2) 0.04147(8) 0.0542(5) Uani 1 1 d .
H24 H 0.8905 0.2717 0.0547 0.065 Uiso 1 1 calc R
C25 C 0.93425(19) 0.2082(2) -0.01918(9) 0.0560(5) Uani 1 1 d .
C26 C 0.90976(18) 0.3271(2) -0.04779(8) 0.0551(5) Uani 1 1 d .
C27 C 0.9429(2) 0.3406(3) -0.10005(10) 0.0790(8) Uani 1 1 d .
H27 H 0.9812 0.2767 -0.1158 0.095 Uiso 1 1 calc R
C28 C 0.9199(3) 0.4479(3) -0.12915(12) 0.0947(9) Uani 1 1 d .
H28 H 0.9431 0.4558 -0.1643 0.114 Uiso 1 1 calc R
C29 C 0.8633(3) 0.5426(3) -0.10665(11) 0.0838(8) Uani 1 1 d .
H29 H 0.8479 0.6148 -0.1263 0.101 Uiso 1 1 calc R
C30 C 0.8300(3) 0.5302(3) -0.05549(12) 0.0928(9) Uani 1 1 d .
H30 H 0.7913 0.5942 -0.0400 0.111 Uiso 1 1 calc R
C31 C 0.8532(3) 0.4233(2) -0.02612(10) 0.0795(8) Uani 1 1 d .
H31 H 0.8299 0.4164 0.0090 0.095 Uiso 1 1 calc R
C32 C 0.67922(19) 0.08150(18) -0.03658(8) 0.0496(5) Uani 1 1 d .
H32 H 0.7375 0.0397 -0.0528 0.060 Uiso 1 1 calc R
C33 C 0.57133(19) 0.10062(18) -0.06658(7) 0.0494(5) Uani 1 1 d .
C34 C 0.48206(18) 0.16126(18) -0.04196(8) 0.0484(5) Uani 1 1 d .
C35 C 0.50567(18) 0.20185(18) 0.01171(8) 0.0493(5) Uani 1 1 d .
H35 H 0.4467 0.2421 0.0281 0.059 Uiso 1 1 calc R
C36 C 0.2810(2) 0.2283(2) -0.04937(9) 0.0676(6) Uani 1 1 d .
H36A H 0.2706 0.1850 -0.0161 0.101 Uiso 1 1 calc R
H36B H 0.2096 0.2234 -0.0743 0.101 Uiso 1 1 calc R
H36C H 0.2989 0.3125 -0.0409 0.101 Uiso 1 1 calc R
C37 C 0.6336(2) 0.0065(3) -0.14628(10) 0.0888(9) Uani 1 1 d .
H37A H 0.6999 0.0612 -0.1451 0.133 Uiso 1 1 calc R
H37B H 0.6049 -0.0112 -0.1839 0.133 Uiso 1 1 calc R
H37C H 0.6578 -0.0681 -0.1275 0.133 Uiso 1 1 calc R
N1 N 0.2503(3) 0.6901(3) 0.24909(12) 0.1402(13) Uani 1 1 d .
O1 O 0.37607(13) 0.17493(14) -0.07425(5) 0.0596(4) Uani 1 1 d .
O2 O 0.54139(14) 0.06261(15) -0.11983(5) 0.0652(4) Uani 1 1 d .
O3 O 0.68990(17) 0.42928(14) 0.07865(7) 0.0823(6) Uani 1 1 d .
O4 O 1.12916(15) 0.16653(17) 0.05729(7) 0.0769(5) Uani 1 1 d .
O5 O 0.96606(16) 0.12074(16) -0.04432(6) 0.0753(5) Uani 1 1 d .

loop_
_atom_site_aniso_label
_atom_site_aniso_U_11
_atom_site_aniso_U_22
_atom_site_aniso_U_33
_atom_site_aniso_U_23
_atom_site_aniso_U_13
_atom_site_aniso_U_12
C1 0.099(2) 0.101(2) 0.0865(19) -0.0197(17) 0.0190(16) 0.0398(19)
C2 0.0702(16) 0.0743(16) 0.0692(15) -0.0123(13) 0.0199(13) 0.0156(13)
C3 0.096(2) 0.0551(15) 0.124(2) 0.0070(15) 0.0461(18) 0.0224(14)
C4 0.0907(19) 0.0561(14) 0.0978(19) 0.0142(13) 0.0458(16) 0.0121(13)
C5 0.0532(12) 0.0500(12) 0.0529(11) -0.0025(10) 0.0145(10) 0.0007(10)
C6 0.0837(17) 0.0576(13) 0.0614(13) 0.0039(11) 0.0285(12) 0.0170(12)
C7 0.0915(19) 0.0812(18) 0.0638(14) 0.0032(13) 0.0321(14) 0.0210(15)
C8 0.0635(14) 0.0521(12) 0.0480(11) -0.0025(10) 0.0195(10) -0.0001(11)
C9 0.0574(13) 0.0464(11) 0.0431(10) -0.0025(9) 0.0193(9) 0.0020(9)
C10 0.0593(13) 0.0494(12) 0.0438(10) -0.0045(9) 0.0141(9) -0.0006(10)
C11 0.0586(13) 0.0553(12) 0.0426(10) -0.0024(9) 0.0131(9) 0.0077(10)
C12 0.0536(12) 0.0513(12) 0.0437(10) -0.0046(9) 0.0121(9) 0.0068(9)
C13 0.0546(12) 0.0461(11) 0.0411(10) -0.0003(9) 0.0130(9) 0.0034(9)
C14 0.0550(12) 0.0438(11) 0.0404(10) 0.0004(8) 0.0132(9) 0.0019(9)
C15 0.0688(14) 0.0567(13) 0.0433(11) -0.0072(10) 0.0114(10) 0.0093(11)
C16 0.100(2) 0.0700(16) 0.0527(13) -0.0050(12) 0.0269(13) -0.0008(14)
C17 0.151(3) 0.0801(19) 0.0667(17) 0.0085(15) 0.0516(19) 0.0109(19)
C18 0.179(4) 0.115(3) 0.0458(15) -0.0011(18) 0.027(2) 0.033(3)
C19 0.173(4) 0.122(3) 0.0513(16) -0.0286(18) 0.0073(19) -0.006(3)
C20 0.119(2) 0.0853(19) 0.0577(15) -0.0184(14) 0.0089(14) -0.0092(17)
C21 0.0710(16) 0.0799(16) 0.0444(11) 0.0018(11) 0.0099(11) 0.0198(13)
C22 0.0598(15) 0.114(2) 0.0563(13) -0.0052(14) 0.0052(11) 0.0108(15)
C23 0.0549(14) 0.0725(15) 0.0597(13) -0.0115(11) 0.0130(11) 0.0025(12)
C24 0.0563(13) 0.0600(13) 0.0486(11) -0.0052(10) 0.0162(10) 0.0034(10)
C25 0.0519(13) 0.0652(14) 0.0539(12) -0.0063(11) 0.0187(10) 0.0022(11)
C26 0.0493(12) 0.0682(14) 0.0495(11) -0.0053(10) 0.0135(10) -0.0009(11)
C27 0.0866(19) 0.0901(19) 0.0652(15) 0.0067(14) 0.0293(14) 0.0192(15)
C28 0.107(2) 0.112(2) 0.0708(17) 0.0234(17) 0.0343(16) 0.0122(19)
C29 0.096(2) 0.0782(18) 0.0764(18) 0.0102(15) 0.0080(15) 0.0031(16)
C30 0.128(3) 0.0727(18) 0.0810(18) 0.0003(15) 0.0283(18) 0.0226(17)
C31 0.104(2) 0.0739(17) 0.0650(14) -0.0001(13) 0.0292(15) 0.0132(15)
C32 0.0540(13) 0.0524(12) 0.0447(11) -0.0027(9) 0.0150(10) 0.0084(10)
C33 0.0597(13) 0.0514(12) 0.0386(10) 0.0001(9) 0.0114(9) 0.0028(10)
C34 0.0518(12) 0.0516(12) 0.0429(10) 0.0061(9) 0.0095(9) 0.0046(9)
C35 0.0530(12) 0.0511(12) 0.0463(11) 0.0024(9) 0.0167(10) 0.0077(10)
C36 0.0542(14) 0.0860(17) 0.0647(14) 0.0086(12) 0.0160(11) 0.0130(12)
C37 0.0822(19) 0.133(2) 0.0531(13) -0.0280(15) 0.0141(13) 0.0242(18)
N1 0.150(3) 0.162(3) 0.113(2) -0.031(2) 0.036(2) 0.080(2)
O1 0.0555(9) 0.0755(10) 0.0482(8) 0.0036(7) 0.0086(7) 0.0114(8)
O2 0.0674(10) 0.0873(11) 0.0413(8) -0.0119(7) 0.0077(7) 0.0128(8)
O3 0.1023(14) 0.0558(10) 0.1003(13) 0.0016(9) 0.0613(11) -0.0013(9)
O4 0.0579(10) 0.0934(13) 0.0821(11) -0.0054(9) 0.0201(9) 0.0024(9)
O5 0.0959(13) 0.0734(11) 0.0619(9) -0.0069(8) 0.0318(9) 0.0154(10)

loop_
_atom_type_symbol
_atom_type_description
_atom_type_scat_dispersion_real
_atom_type_scat_dispersion_imag
_atom_type_scat_source
C C 0.0033 0.0016 'International Tables Vol C Tables 4.2.6.8 and 6.1.1.4'
H H 0.0000 0.0000 'International Tables Vol C Tables 4.2.6.8 and 6.1.1.4'
N N 0.0061 0.0033 'International Tables Vol C Tables 4.2.6.8 and 6.1.1.4'
O O 0.0106 0.0060 'International Tables Vol C Tables 4.2.6.8 and 6.1.1.4'

loop_
_geom_angle_atom_site_label_1
_geom_angle_atom_site_label_2
_geom_angle_atom_site_label_3
_geom_angle
N1 C1 C2 179.8(4)
C7 C2 C3 120.3(2)
C7 C2 C1 120.2(2)
C3 C2 C1 119.5(2)
C2 C3 C4 119.7(2)
C2 C3 H3 120.1
C4 C3 H3 120.1
C3 C4 C5 120.9(2)
C3 C4 H4 119.6
C5 C4 H4 119.6
C6 C5 C4 118.3(2)
C6 C5 C8 123.47(19)
C4 C5 C8 118.17(19)
C7 C6 C5 120.9(2)
C7 C6 H6 119.5
C5 C6 H6 119.5
C2 C7 C6 119.8(2)
C2 C7 H7 120.1
C6 C7 H7 120.1
O3 C8 C5 118.75(19)
O3 C8 C9 119.55(18)
C5 C8 C9 121.68(18)
C8 C9 C14 109.12(16)
C8 C9 C10 108.31(17)
C14 C9 C10 115.37(15)
C8 C9 H9 107.9
C14 C9 H9 107.9
C10 C9 H9 107.9
C15 C10 C11 111.78(16)
C15 C10 C9 110.52(16)
C11 C10 C9 112.10(15)
C15 C10 H10 107.4
C11 C10 H10 107.4
C9 C10 H10 107.4
C21 C11 C12 109.95(17)
C21 C11 C10 113.20(17)
C12 C11 C10 110.45(16)
C21 C11 H11 107.7
C12 C11 H11 107.7
C10 C11 H11 107.7
C13 C12 C11 110.22(16)
C13 C12 C24 112.75(17)
C11 C12 C24 111.76(17)
C13 C12 H12 107.3
C11 C12 H12 107.3
C24 C12 H12 107.3
C14 C13 C32 118.46(19)
C14 C13 C12 121.51(16)
C32 C13 C12 119.93(17)
C13 C14 C35 119.72(17)
C13 C14 C9 122.15(18)
C35 C14 C9 118.09(16)
C20 C15 C16 117.8(2)
C20 C15 C10 121.2(2)
C16 C15 C10 120.98(19)
C17 C16 C15 121.1(3)
C17 C16 H16 119.4
C15 C16 H16 119.4
C18 C17 C16 120.2(3)
C18 C17 H17 119.9
C16 C17 H17 119.9
C19 C18 C17 120.0(3)
C19 C18 H18 120.0
C17 C18 H18 120.0
C18 C19 C20 120.1(3)
C18 C19 H19 120.0
C20 C19 H19 120.0
C15 C20 C19 120.9(3)
C15 C20 H20 119.5
C19 C20 H20 119.5
C11 C21 C22 112.6(2)
C11 C21 H21A 109.1
C22 C21 H21A 109.1
C11 C21 H21B 109.1
C22 C21 H21B 109.1
H21A C21 H21B 107.8
C23 C22 C21 113.3(2)
C23 C22 H22A 108.9
C21 C22 H22A 108.9
C23 C22 H22B 108.9
C21 C22 H22B 108.9
H22A C22 H22B 107.7
O4 C23 C22 122.0(2)
O4 C23 C24 122.6(2)
C22 C23 C24 115.24(19)
C25 C24 C23 111.24(17)
C25 C24 C12 111.36(17)
C23 C24 C12 110.52(18)
C25 C24 H24 107.9
C23 C24 H24 107.9
C12 C24 H24 107.9
O5 C25 C26 120.05(18)
O5 C25 C24 119.0(2)
C26 C25 C24 120.93(18)
C31 C26 C27 117.7(2)
C31 C26 C25 124.02(19)
C27 C26 C25 118.2(2)
C26 C27 C28 120.8(3)
C26 C27 H27 119.6
C28 C27 H27 119.6
C29 C28 C27 120.4(2)
C29 C28 H28 119.8
C27 C28 H28 119.8
C30 C29 C28 119.3(3)
C30 C29 H29 120.3
C28 C29 H29 120.3
C29 C30 C31 120.6(3)
C29 C30 H30 119.7
C31 C30 H30 119.7
C26 C31 C30 121.2(2)
C26 C31 H31 119.4
C30 C31 H31 119.4
C33 C32 C13 122.04(18)
C33 C32 H32 119.0
C13 C32 H32 119.0
C32 C33 O2 124.84(18)
C32 C33 C34 119.25(17)
O2 C33 C34 115.90(18)
O1 C34 C35 125.04(17)
O1 C34 C33 115.80(17)
C35 C34 C33 119.16(19)
C34 C35 C14 121.36(18)
C34 C35 H35 119.3
C14 C35 H35 119.3
O1 C36 H36A 109.5
O1 C36 H36B 109.5
H36A C36 H36B 109.5
O1 C36 H36C 109.5
H36A C36 H36C 109.5
H36B C36 H36C 109.5
O2 C37 H37A 109.5
O2 C37 H37B 109.5
H37A C37 H37B 109.5
O2 C37 H37C 109.5
H37A C37 H37C 109.5
H37B C37 H37C 109.5
C34 O1 C36 117.27(16)
C33 O2 C37 116.34(17)

loop_
_geom_bond_atom_site_label_1
_geom_bond_atom_site_label_2
_geom_bond_distance
C1 N1 1.135(3)
C1 C2 1.445(3)
C2 C7 1.367(4)
C2 C3 1.368(3)
C3 C4 1.379(3)
C3 H3 0.9300
C4 C5 1.382(3)
C4 H4 0.9300
C5 C6 1.379(3)
C5 C8 1.496(3)
C6 C7 1.380(3)
C6 H6 0.9300
C7 H7 0.9300
C8 O3 1.214(2)
C8 C9 1.527(3)
C9 C14 1.528(3)
C9 C10 1.558(3)
C9 H9 0.9800
C10 C15 1.519(3)
C10 C11 1.544(3)
C10 H10 0.9800
C11 C21 1.524(3)
C11 C12 1.534(3)
C11 H11 0.9800
C12 C13 1.505(3)
C12 C24 1.555(3)
C12 H12 0.9800
C13 C14 1.387(3)
C13 C32 1.403(3)
C14 C35 1.395(3)
C15 C20 1.373(3)
C15 C16 1.378(3)
C16 C17 1.380(3)
C16 H16 0.9300
C17 C18 1.361(5)
C17 H17 0.9300
C18 C19 1.354(5)
C18 H18 0.9300
C19 C20 1.393(4)
C19 H19 0.9300
C20 H20 0.9300
C21 C22 1.533(4)
C21 H21A 0.9700
C21 H21B 0.9700
C22 C23 1.498(3)
C22 H22A 0.9700
C22 H22B 0.9700
C23 O4 1.208(3)
C23 C24 1.527(3)
C24 C25 1.524(3)
C24 H24 0.9800
C25 O5 1.213(2)
C25 C26 1.487(3)
C26 C31 1.370(3)
C26 C27 1.380(3)
C27 C28 1.381(4)
C27 H27 0.9300
C28 C29 1.366(4)
C28 H28 0.9300
C29 C30 1.354(4)
C29 H29 0.9300
C30 C31 1.381(4)
C30 H30 0.9300
C31 H31 0.9300
C32 C33 1.371(3)
C32 H32 0.9300
C33 O2 1.372(2)
C33 C34 1.404(3)
C34 O1 1.371(2)
C34 C35 1.382(3)
C35 H35 0.9300
C36 O1 1.424(3)
C36 H36A 0.9600
C36 H36B 0.9600
C36 H36C 0.9600
C37 O2 1.431(3)
C37 H37A 0.9600
C37 H37B 0.9600
C37 H37C 0.9600
